data_4026458
loop_
_publ_author_name
'Naoto Hayashi'
'Kazuhito Sato'
'Yuka Sato'
'Masayuki Iwagami'
'Naoki Nishimura'
'Junro Yoshino'
'Hiroyuki Higuchi'
'Tohru Sato'

_publ_section_title
;
 Elongation of Phenoxide C-O Bonds Due to Formation of Multifold Hydrogen
 Bonds: Statistical, Experimental, and Theoretical Studies
;
_journal_name_full 'Journal of Organic Chemistry'
_journal_page_first 5747
_journal_page_last 5758
_journal_paper_doi 10.1021/jo200852r
_journal_volume 76
_journal_year 2011
_chemical_formula_sum 'C26 H32 N2 O5'
_chemical_formula_weight 452.54
_chemical_name_systematic
; 
 ? 
;
_space_group_IT_number 2
_symmetry_cell_setting triclinic
_symmetry_space_group_name_Hall '-P 1'
_symmetry_space_group_name_H-M 'P -1'
_atom_sites_solution_hydrogens geom
_atom_sites_solution_primary direct
_atom_sites_solution_secondary difmap
_audit_creation_method SHELXL-97
_cell_angle_alpha 101.47(2)
_cell_angle_beta 105.82(2)
_cell_angle_gamma 79.71(2)
_cell_formula_units_Z 2
_cell_length_a 9.002(2)
_cell_length_b 18.560(6)
_cell_length_c 7.601(2)
_cell_measurement_reflns_used 20
_cell_measurement_temperature 200(2)
_cell_measurement_theta_max 12.5
_cell_measurement_theta_min 10
_cell_volume 1187.0(6)
_computing_structure_refinement 'SHELXL-97 (Sheldrick, 1997)'
_computing_structure_solution 'SHELXS-97 (Sheldrick, 1990)'
_diffrn_ambient_temperature 203(2)
_diffrn_measured_fraction_theta_full 0.994
_diffrn_measured_fraction_theta_max 0.994
_diffrn_measurement_device_type 'RIGAKU AFC-7S'
_diffrn_measurement_method w/2q
_diffrn_radiation_monochromator graphite
_diffrn_radiation_source 'fine-focus sealed tube'
_diffrn_radiation_type MoK\a
_diffrn_radiation_wavelength 0.71069
_diffrn_reflns_av_R_equivalents 0.0305
_diffrn_reflns_av_sigmaI/netI 0.3475
_diffrn_reflns_limit_h_max 11
_diffrn_reflns_limit_h_min 0
_diffrn_reflns_limit_k_max 24
_diffrn_reflns_limit_k_min -23
_diffrn_reflns_limit_l_max 9
_diffrn_reflns_limit_l_min -9
_diffrn_reflns_number 5868
_diffrn_reflns_theta_full 27.50
_diffrn_reflns_theta_max 27.50
_diffrn_reflns_theta_min 2.76
_diffrn_standards_decay_% 0
_diffrn_standards_interval_count 200
_diffrn_standards_number 3
_exptl_absorpt_coefficient_mu 0.088
_exptl_absorpt_correction_T_max 0.9913
_exptl_absorpt_correction_T_min 0.9913
_exptl_absorpt_correction_type none
_exptl_crystal_colour yellow
_exptl_crystal_density_diffrn 1.266
_exptl_crystal_description prism
_exptl_crystal_F_000 484
_exptl_crystal_size_max 0.10
_exptl_crystal_size_mid 0.10
_exptl_crystal_size_min 0.10
_refine_diff_density_max 0.323
_refine_diff_density_min -0.306
_refine_diff_density_rms 0.074
_refine_ls_extinction_method none
_refine_ls_goodness_of_fit_ref 0.973
_refine_ls_hydrogen_treatment mixed
_refine_ls_matrix_type full
_refine_ls_number_parameters 310
_refine_ls_number_reflns 5421
_refine_ls_number_restraints 0
_refine_ls_restrained_S_all 0.973
_refine_ls_R_factor_all 0.3238
_refine_ls_R_factor_gt 0.0755
_refine_ls_shift/su_max 0.000
_refine_ls_shift/su_mean 0.000
_refine_ls_structure_factor_coef Fsqd
_refine_ls_weighting_details 'calc w=1/[\s^2^(Fo^2^)+(0.0984P)^2^+0.0000P] where P=(Fo^2^+2Fc^2^)/3'
_refine_ls_weighting_scheme calc
_refine_ls_wR_factor_gt 0.1694
_refine_ls_wR_factor_ref 0.2467
_reflns_number_gt 1668
_reflns_number_total 5421
_reflns_threshold_expression >2sigma(I)
_cod_data_source_file jo200852r_si_002_1.cif
_cod_data_source_block shelxl_1
_cod_database_code 4026458

loop_
_symmetry_equiv_pos_as_xyz
'x, y, z'
'-x, -y, -z'

loop_
_atom_site_label
_atom_site_type_symbol
_atom_site_fract_x
_atom_site_fract_y
_atom_site_fract_z
_atom_site_U_iso_or_equiv
_atom_site_adp_type
_atom_site_occupancy
_atom_site_symmetry_multiplicity
_atom_site_calc_flag
_atom_site_refinement_flags
O1 O 0.8439(4) 0.1047(2) 0.7098(6) 0.0443(11) Uani 1 1 d .
H1 H 0.880(6) 0.145(3) 0.786(8) 0.050(19) Uiso 1 1 d .
C11 C 0.7031(6) 0.1024(3) 0.7453(7) 0.0375(14) Uani 1 1 d .
C12 C 0.6111(5) 0.1616(3) 0.8045(7) 0.0256(12) Uani 1 1 d .
C13 C 0.4703(6) 0.1521(3) 0.8394(7) 0.0337(13) Uani 1 1 d .
H13 H 0.4074 0.1939 0.8845 0.040 Uiso 1 1 calc R
C14 C 0.4226(6) 0.0836(3) 0.8095(8) 0.0387(14) Uani 1 1 d .
C15 C 0.5195(7) 0.0229(3) 0.7451(9) 0.0484(16) Uani 1 1 d .
H15 H 0.4895 -0.0247 0.7221 0.058 Uiso 1 1 calc R
C16 C 0.6582(7) 0.0314(3) 0.7146(8) 0.0473(16) Uani 1 1 d .
H16 H 0.7233 -0.0104 0.6732 0.057 Uiso 1 1 calc R
C17 C 0.2694(7) 0.0723(4) 0.8426(10) 0.0567(18) Uani 1 1 d .
H17A H 0.2577 0.0200 0.8124 0.085 Uiso 1 1 calc R
H17B H 0.1835 0.1000 0.7647 0.085 Uiso 1 1 calc R
H17C H 0.2693 0.0898 0.9716 0.085 Uiso 1 1 calc R
O2 O 0.9142(4) 0.21305(17) 0.9688(5) 0.0289(8) Uani 1 1 d .
C21 C 0.7924(6) 0.2640(3) 0.9100(7) 0.0262(12) Uani 1 1 d .
C22 C 0.6427(5) 0.2407(3) 0.8285(6) 0.0255(12) Uani 1 1 d .
C23 C 0.5197(6) 0.2947(3) 0.7755(7) 0.0284(12) Uani 1 1 d .
H23 H 0.4193 0.2814 0.7212 0.034 Uiso 1 1 calc R
C24 C 0.5429(5) 0.3680(3) 0.8016(7) 0.0283(12) Uani 1 1 d .
C25 C 0.6865(5) 0.3913(3) 0.8820(7) 0.0274(12) Uani 1 1 d .
H25 H 0.6982 0.4418 0.8993 0.033 Uiso 1 1 calc R
C26 C 0.8140(5) 0.3391(3) 0.9371(7) 0.0249(12) Uani 1 1 d .
N2 N 0.4106(5) 0.4235(3) 0.7416(6) 0.0366(12) Uani 1 1 d .
O4 O 0.2840(4) 0.4023(2) 0.6689(6) 0.0524(12) Uani 1 1 d .
O5 O 0.4308(4) 0.4886(2) 0.7670(6) 0.0552(12) Uani 1 1 d .
O3 O 1.1174(4) 0.2655(2) 0.8669(5) 0.0350(9) Uani 1 1 d .
H3 H 1.047(5) 0.239(2) 0.886(6) 0.023(13) Uiso 1 1 d .
C31 C 1.1098(6) 0.3297(3) 0.9899(7) 0.0307(13) Uani 1 1 d .
C32 C 0.9680(6) 0.3660(3) 1.0298(7) 0.0260(12) Uani 1 1 d .
C33 C 0.9734(6) 0.4324(3) 1.1536(7) 0.0271(12) Uani 1 1 d .
H33 H 0.8799 0.4577 1.1801 0.032 Uiso 1 1 calc R
C34 C 1.1099(6) 0.4629(3) 1.2396(7) 0.0295(12) Uani 1 1 d .
C35 C 1.2461(6) 0.4248(3) 1.2003(7) 0.0330(13) Uani 1 1 d .
H35 H 1.3407 0.4437 1.2580 0.040 Uiso 1 1 calc R
C36 C 1.2454(6) 0.3598(3) 1.0784(8) 0.0353(14) Uani 1 1 d .
H36 H 1.3400 0.3349 1.0543 0.042 Uiso 1 1 calc R
C37 C 1.1089(6) 0.5352(3) 1.3713(7) 0.0370(14) Uani 1 1 d .
H37A H 1.0034 0.5533 1.3828 0.056 Uiso 1 1 calc R
H37B H 1.1470 0.5714 1.3243 0.056 Uiso 1 1 calc R
H37C H 1.1755 0.5275 1.4918 0.056 Uiso 1 1 calc R
N1 N 0.9897(5) 0.2229(3) 1.3462(7) 0.0357(12) Uani 1 1 d .
H2 H 0.959(7) 0.214(3) 1.222(10) 0.07(2) Uiso 1 1 d .
C41 C 1.0029(7) 0.1502(3) 1.4087(9) 0.0534(18) Uani 1 1 d .
H41A H 1.1118 0.1351 1.4694 0.064 Uiso 1 1 calc R
H41B H 0.9410 0.1559 1.4997 0.064 Uiso 1 1 calc R
C42 C 0.9484(9) 0.0918(4) 1.2526(11) 0.083(3) Uani 1 1 d .
H42A H 0.9578 0.0457 1.2987 0.124 Uiso 1 1 calc R
H42B H 1.0113 0.0851 1.1639 0.124 Uiso 1 1 calc R
H42C H 0.8402 0.1064 1.1929 0.124 Uiso 1 1 calc R
C43 C 1.1382(6) 0.2564(3) 1.4100(8) 0.0428(15) Uani 1 1 d .
H43A H 1.1705 0.2634 1.5456 0.051 Uiso 1 1 calc R
H43B H 1.1199 0.3054 1.3722 0.051 Uiso 1 1 calc R
C44 C 1.2677(7) 0.2094(4) 1.3332(9) 0.0575(18) Uani 1 1 d .
H44A H 1.3617 0.2329 1.3805 0.086 Uiso 1 1 calc R
H44B H 1.2382 0.2040 1.1991 0.086 Uiso 1 1 calc R
H44C H 1.2865 0.1608 1.3704 0.086 Uiso 1 1 calc R
C45 C 0.8637(7) 0.2792(4) 1.4074(9) 0.0558(18) Uani 1 1 d .
H45A H 0.8594 0.3251 1.3595 0.067 Uiso 1 1 calc R
H45B H 0.8916 0.2907 1.5429 0.067 Uiso 1 1 calc R
C46 C 0.7038(7) 0.2547(4) 1.3446(10) 0.075(2) Uani 1 1 d .
H46A H 0.6293 0.2936 1.3895 0.112 Uiso 1 1 calc R
H46B H 0.7059 0.2100 1.3937 0.112 Uiso 1 1 calc R
H46C H 0.6734 0.2447 1.2104 0.112 Uiso 1 1 calc R

loop_
_atom_site_aniso_label
_atom_site_aniso_U_11
_atom_site_aniso_U_22
_atom_site_aniso_U_33
_atom_site_aniso_U_23
_atom_site_aniso_U_13
_atom_site_aniso_U_12
O1 0.042(2) 0.045(3) 0.048(3) -0.006(2) 0.020(2) -0.010(2)
C11 0.040(3) 0.052(4) 0.023(3) 0.003(3) 0.005(3) -0.020(3)
C12 0.018(3) 0.036(3) 0.021(3) 0.010(2) -0.002(2) -0.005(2)
C13 0.030(3) 0.036(3) 0.033(3) 0.011(3) 0.002(2) -0.003(3)
C14 0.035(3) 0.037(3) 0.043(4) 0.011(3) 0.002(3) -0.009(3)
C15 0.052(4) 0.029(3) 0.063(4) 0.007(3) 0.006(3) -0.016(3)
C16 0.049(4) 0.038(4) 0.050(4) -0.005(3) 0.011(3) -0.007(3)
C17 0.046(4) 0.059(4) 0.072(5) 0.016(4) 0.013(3) -0.020(3)
O2 0.0253(19) 0.0239(19) 0.035(2) 0.0066(16) 0.0048(16) 0.0004(15)
C21 0.027(3) 0.027(3) 0.025(3) 0.005(2) 0.010(2) 0.001(2)
C22 0.021(3) 0.037(3) 0.018(3) 0.002(2) 0.003(2) -0.008(2)
C23 0.024(3) 0.036(3) 0.025(3) 0.006(2) 0.000(2) -0.011(2)
C24 0.021(3) 0.032(3) 0.029(3) 0.006(2) 0.000(2) -0.004(2)
C25 0.027(3) 0.026(3) 0.028(3) 0.010(2) 0.002(2) -0.004(2)
C26 0.021(3) 0.033(3) 0.022(3) 0.006(2) 0.003(2) -0.005(2)
N2 0.024(3) 0.043(3) 0.042(3) 0.016(2) 0.002(2) -0.003(2)
O4 0.024(2) 0.051(3) 0.075(3) 0.023(2) -0.010(2) -0.0087(19)
O5 0.038(2) 0.036(3) 0.086(4) 0.024(2) -0.003(2) -0.003(2)
O3 0.031(2) 0.039(2) 0.038(2) -0.0019(19) 0.0183(18) -0.0047(18)
C31 0.029(3) 0.037(3) 0.028(3) 0.010(3) 0.006(2) -0.007(3)
C32 0.029(3) 0.023(3) 0.029(3) 0.014(2) 0.007(2) -0.002(2)
C33 0.023(3) 0.028(3) 0.029(3) 0.005(2) 0.006(2) 0.000(2)
C34 0.032(3) 0.033(3) 0.025(3) 0.007(2) 0.004(2) -0.008(2)
C35 0.030(3) 0.038(3) 0.032(3) 0.004(3) 0.002(2) -0.016(3)
C36 0.022(3) 0.043(4) 0.045(4) 0.016(3) 0.010(3) -0.004(3)
C37 0.034(3) 0.040(3) 0.038(3) 0.004(3) 0.007(3) -0.013(3)
N1 0.039(3) 0.042(3) 0.028(3) 0.007(2) 0.006(2) -0.012(2)
C41 0.060(4) 0.060(4) 0.048(4) 0.032(3) 0.000(3) -0.022(3)
C42 0.103(6) 0.041(4) 0.094(6) 0.024(4) -0.020(5) -0.039(4)
C43 0.048(4) 0.052(4) 0.029(3) 0.007(3) -0.003(3) -0.026(3)
C44 0.047(4) 0.076(5) 0.051(4) 0.013(4) 0.008(3) -0.014(4)
C45 0.063(4) 0.064(5) 0.034(4) -0.003(3) 0.015(3) 0.000(4)
C46 0.042(4) 0.128(7) 0.054(5) 0.011(5) 0.016(3) -0.010(4)

loop_
_atom_type_symbol
_atom_type_description
_atom_type_scat_dispersion_real
_atom_type_scat_dispersion_imag
_atom_type_scat_source
C C 0.0033 0.0016 'International Tables Vol C Tables 4.2.6.8 and 6.1.1.4'
H H 0.0000 0.0000 'International Tables Vol C Tables 4.2.6.8 and 6.1.1.4'
N N 0.0061 0.0033 'International Tables Vol C Tables 4.2.6.8 and 6.1.1.4'
O O 0.0106 0.0060 'International Tables Vol C Tables 4.2.6.8 and 6.1.1.4'

loop_
_geom_angle_atom_site_label_1
_geom_angle_atom_site_label_2
_geom_angle_atom_site_label_3
_geom_angle
C12 C11 O1 124.6(5)
C12 C11 C16 120.1(5)
O1 C11 C16 115.3(5)
C11 C12 C13 119.5(5)
C11 C12 C22 124.3(4)
C13 C12 C22 116.2(5)
C14 C13 C12 121.9(5)
C13 C14 C15 117.5(5)
C13 C14 C17 122.6(5)
C15 C14 C17 119.9(5)
C16 C15 C14 121.1(5)
C15 C16 C11 120.0(6)
O2 C21 C26 119.7(4)
O2 C21 C22 119.0(4)
C26 C21 C22 121.3(5)
C23 C22 C21 117.4(5)
C23 C22 C12 119.0(4)
C21 C22 C12 123.6(4)
C24 C23 C22 120.6(5)
C25 C24 C23 122.6(5)
C25 C24 N2 118.2(5)
C23 C24 N2 119.2(4)
C24 C25 C26 118.9(5)
C25 C26 C21 119.2(4)
C25 C26 C32 118.0(4)
C21 C26 C32 122.8(4)
O4 N2 O5 123.0(5)
O4 N2 C24 117.8(5)
O5 N2 C24 119.2(4)
O3 C31 C36 118.6(5)
O3 C31 C32 122.2(4)
C36 C31 C32 119.1(5)
C33 C32 C31 117.2(5)
C33 C32 C26 119.4(4)
C31 C32 C26 123.2(5)
C34 C33 C32 123.2(5)
C35 C34 C33 117.6(5)
C35 C34 C37 121.3(5)
C33 C34 C37 121.0(5)
C36 C35 C34 120.9(5)
C35 C36 C31 121.9(5)
C41 N1 C43 113.1(5)
C41 N1 C45 112.8(5)
C43 N1 C45 108.0(5)
C42 C41 N1 111.9(5)
N1 C43 C44 112.7(5)
N1 C45 C46 114.3(5)
C11 O1 H1 105(4)
C31 O3 H3 104(3)
C41 N1 H2 106(4)
C43 N1 H2 111(4)
C45 N1 H2 106(4)
C12 C13 H13 119.00
C14 C13 H13 119.00
C14 C15 H15 119.00
C16 C15 H15 119.00
C15 C16 H16 120.00
C11 C16 H16 120.00
H17A C17 H17B 109.00
H17B C17 H17C 109.00
C14 C17 H17C 109.00
C14 C17 H17B 109.00
C14 C17 H17A 110.00
C22 C23 H23 120.00
C24 C23 H23 120.00
C26 C25 H25 120.00
C24 C25 H25 120.00
C34 C33 H33 118.00
C32 C33 H33 118.00
C34 C35 H35 120.00
C36 C35 H35 120.00
C35 C36 H36 119.00
C31 C36 H36 119.00
C34 C37 H37C 109.00
H37A C37 H37B 109.00
C34 C37 H37B 110.00
H37B C37 H37C 110.00
H37A C37 H37C 109.00
C34 C37 H37A 109.00
N1 C41 H41A 109.00
N1 C41 H41B 109.00
C42 C41 H41A 109.00
C42 C41 H41B 109.00
C41 C42 H42A 109.00
C41 C42 H42B 109.00
C41 C42 H42C 109.00
H42A C42 H42B 110.00
H42A C42 H42C 109.00
H42B C42 H42C 109.00
N1 C43 H43A 109.00
N1 C43 H43B 109.00
C44 C43 H43A 109.00
C44 C43 H43B 109.00
H43A C43 H43B 108.00
C43 C44 H44A 110.00
C43 C44 H44B 109.00
C43 C44 H44C 109.00
H44A C44 H44B 110.00
H44A C44 H44C 109.00
H44B C44 H44C 109.00
N1 C45 H45A 109.00
N1 C45 H45B 109.00
C46 C45 H45A 109.00
C46 C45 H45B 109.00
H45A C45 H45B 108.00
C45 C46 H46A 110.00
C45 C46 H46B 109.00
C45 C46 H46C 110.00
H46A C46 H46B 109.00
H46A C46 H46C 109.00

loop_
_geom_bond_atom_site_label_1
_geom_bond_atom_site_label_2
_geom_bond_distance
O1 C11 1.376(6)
C11 C12 1.333(7)
C11 C16 1.404(7)
C12 C13 1.411(7)
C12 C22 1.511(7)
C13 C14 1.371(7)
C14 C15 1.389(8)
C14 C17 1.524(7)
C15 C16 1.371(8)
O2 C21 1.351(6)
C21 C26 1.409(7)
C21 C22 1.426(7)
C22 C23 1.383(7)
C23 C24 1.379(7)
C24 C25 1.378(6)
C24 N2 1.463(6)
C25 C26 1.391(7)
C26 C32 1.498(7)
N2 O4 1.221(5)
N2 O5 1.222(5)
O3 C31 1.365(6)
C31 C36 1.379(7)
C31 C32 1.413(7)
C32 C33 1.393(7)
C33 C34 1.386(7)
C34 C35 1.378(7)
C34 C37 1.507(7)
C35 C36 1.367(7)
N1 C41 1.493(7)
N1 C43 1.494(6)
N1 C45 1.505(7)
C41 C42 1.478(8)
C43 C44 1.506(8)
C45 C46 1.510(8)
O1 H1 0.90(6)
O3 H3 0.92(4)
N1 H2 0.90(7)
C13 H13 0.9400
C15 H15 0.9400
C16 H16 0.9400
C17 H17A 0.9700
C17 H17B 0.9700
C17 H17C 0.9700
C23 H23 0.9400
C25 H25 0.9400
C33 H33 0.9400
C35 H35 0.9400
C36 H36 0.9400
C37 H37A 0.9700
C37 H37B 0.9700
C37 H37C 0.9700
C41 H41A 0.9800
C41 H41B 0.9800
C42 H42A 0.9700
C42 H42B 0.9700
C42 H42C 0.9700
C43 H43A 0.9800
C43 H43B 0.9800
C44 H44A 0.9700
C44 H44B 0.9700
C44 H44C 0.9700
C45 H45A 0.9800
C45 H45B 0.9800
C46 H46A 0.9700
C46 H46B 0.9700
C46 H46C 0.9700
